data_7700359
loop_
_publ_author_name
'Wang, Long'
'Li, Jun'
'Deng, Dongsheng'
'Daniliuc, Constantin G.'
'M\"uck-Lichtenfeld, Christian'
'Kehr, Gerald'
'Erker, Gerhard'

_publ_section_title
;
 Carbon-carbon bond forming reactions of acetylenic esters and ketones
 within frustrated phosphane/borane Lewis pair frameworks.
;
_journal_issue 31
_journal_name_full 'Dalton transactions (Cambridge, England : 2003)'
_journal_page_first 11921
_journal_page_last 11926
_journal_paper_doi 10.1039/c9dt02624j
_journal_volume 48
_journal_year 2019
_chemical_formula_sum 'C51 H58 B F10 O4 P'
_chemical_formula_weight 966.75
_space_group_crystal_system monoclinic
_space_group_IT_number 14
_space_group_name_Hall '-P 2yn'
_space_group_name_H-M_alt 'P 1 21/n 1'
_symmetry_space_group_name_Hall '-P 2yn'
_symmetry_space_group_name_H-M 'P 1 21/n 1'
_atom_sites_solution_hydrogens geom
_audit_update_record
;
2017-12-19 deposited with the CCDC.    2019-06-25 downloaded from the CCDC.
;
_cell_angle_alpha 90
_cell_angle_beta 90.2880(10)
_cell_angle_gamma 90
_cell_formula_units_Z 4
_cell_length_a 12.8401(5)
_cell_length_b 18.7501(7)
_cell_length_c 21.9899(8)
_cell_measurement_reflns_used 9775
_cell_measurement_temperature 100.(2)
_cell_measurement_theta_max 68.3156
_cell_measurement_theta_min 4.0207
_cell_volume 5294.1(3)
_computing_cell_refinement 'SAINT V8.37A (Bruker AXS Inc., 2015)'
_computing_data_collection 'APEX2 v.2014.1.1 (Bruker AXS Inc., 2014)'
_computing_data_reduction 'SAINT V8.37A (Bruker AXS Inc., 2015)'
_computing_molecular_graphics 'XP (Sheldrick, 2014)'
_computing_publication_material 'SHELXL-2014 (Sheldrick, 2014)'
_computing_structure_refinement 'SHELXL-2014/7 (Sheldrick, 2014)'
_computing_structure_solution 'SHELXL-2014 (Sheldrick, 2014)'
_diffrn_ambient_temperature 100.(2)
_diffrn_detector_area_resol_mean 10.4167
_diffrn_measured_fraction_theta_full 0.995
_diffrn_measured_fraction_theta_max 0.995
_diffrn_measurement_device_type 'Bruker D8 Venture PHOTON 100 CMOS'
_diffrn_measurement_method 'omega and phi scans'
_diffrn_radiation_monochromator 'MX mirror'
_diffrn_radiation_type ' Cu K\a'
_diffrn_radiation_wavelength 1.54178
_diffrn_reflns_av_R_equivalents 0.0309
_diffrn_reflns_av_unetI/netI 0.0197
_diffrn_reflns_limit_h_max 13
_diffrn_reflns_limit_h_min -15
_diffrn_reflns_limit_k_max 22
_diffrn_reflns_limit_k_min -22
_diffrn_reflns_limit_l_max 26
_diffrn_reflns_limit_l_min -26
_diffrn_reflns_number 63358
_diffrn_reflns_theta_full 68.41
_diffrn_reflns_theta_max 68.41
_diffrn_reflns_theta_min 3.98
_diffrn_source 'Cu ImS'
_diffrn_source_type 'micro focus tube'
_exptl_absorpt_coefficient_mu 1.114
_exptl_absorpt_correction_T_max 0.85
_exptl_absorpt_correction_T_min 0.78
_exptl_absorpt_correction_type multi-scan
_exptl_absorpt_process_details
;
Bruker AXS (2014). SADABS, Version 2014/2, Bruker AXS Inc., Madison, Wisconsin,
USA.
;
_exptl_crystal_colour colourless
_exptl_crystal_density_diffrn 1.213
_exptl_crystal_density_method 'not measured'
_exptl_crystal_description prism
_exptl_crystal_F_000 2024
_exptl_crystal_size_max 0.265
_exptl_crystal_size_mid 0.248
_exptl_crystal_size_min 0.148
_platon_squeeze_details
;
A badly disordered pentane molecule was found in the 
asymmetrical unit and could not be satisfactorily refined. The program 
SQUEEZE (Spek, A.L. (2015). Acta Cryst. C71, 9-18) was therefore used to
remove mathematically the effect of the solvent.
The quoted formula and derived parameters are not included the squeezed
solvent molecule. 
;
_refine_diff_density_max 0.287
_refine_diff_density_min -0.325
_refine_ls_extinction_method none
_refine_ls_goodness_of_fit_ref 1.025
_refine_ls_hydrogen_treatment constr
_refine_ls_matrix_type full
_refine_ls_number_parameters 618
_refine_ls_number_reflns 9695
_refine_ls_number_restraints 0
_refine_ls_restrained_S_all 1.025
_refine_ls_R_factor_all 0.0360
_refine_ls_R_factor_gt 0.0331
_refine_ls_shift/su_max 0.001
_refine_ls_shift/su_mean 0.000
_refine_ls_structure_factor_coef Fsqd
_refine_ls_weighting_details 'w=1/[\s^2^(Fo^2^)+(0.0412P)^2^+2.5141P] where P=(Fo^2^+2Fc^2^)/3'
_refine_ls_weighting_scheme calc
_refine_ls_wR_factor_gt 0.0832
_refine_ls_wR_factor_ref 0.0853
_reflns_number_gt 8937
_reflns_number_total 9695
_reflns_threshold_expression 'I > 2\s(I)'
_cod_data_source_file c9dt02624j2.cif
_cod_data_source_block erk8634
_cod_depositor_comments 'Adding full bibliography for 7700359--7700368.cif.'
_cod_database_code 7700359
_platon_squeeze_void_probe_radius 1.20

loop_
_space_group_symop_operation_xyz
'x, y, z'
'-x+1/2, y+1/2, -z+1/2'
'-x, -y, -z'
'x-1/2, -y-1/2, z-1/2'

loop_
_atom_site_type_symbol
_atom_site_label
_atom_site_fract_x
_atom_site_fract_y
_atom_site_fract_z
_atom_site_U_iso_or_equiv
_atom_site_adp_type
_atom_site_calc_flag
_atom_site_refinement_flags_adp
_atom_site_refinement_flags_posn
_atom_site_occupancy
B B1 0.39312(11) 0.69881(8) 0.50684(6) 0.0168(3) Uani d . . 1
C C1 0.22960(9) 0.55491(6) 0.59913(5) 0.0159(2) Uani d . . 1
H H1A 0.2943 0.5316 0.6137 0.019 Uiso calc U R 1
H H1B 0.1919 0.5217 0.5718 0.019 Uiso calc U R 1
O O1 0.39060(7) 0.75003(5) 0.56033(4) 0.01790(18) Uani d . . 1
P P1 0.14821(2) 0.58159(2) 0.66268(2) 0.01323(7) Uani d . . 1
C C2 0.25411(10) 0.62582(6) 0.56628(5) 0.0160(2) Uani d . . 1
H H2 0.1942 0.6399 0.5397 0.019 Uiso calc U R 1
O O2 0.35138(7) 0.77983(5) 0.65720(4) 0.02003(19) Uani d . . 1
C C3 0.35401(10) 0.62008(7) 0.52836(6) 0.0180(3) Uani d . . 1
H H3A 0.3406 0.5901 0.4921 0.022 Uiso calc U R 1
H H3B 0.4093 0.5969 0.5529 0.022 Uiso calc U R 1
O O3 0.38456(7) 0.60813(5) 0.71155(4) 0.0223(2) Uani d . . 1
C C4 0.33682(9) 0.73443(6) 0.60938(5) 0.0158(2) Uani d . . 1
O O4 0.29033(7) 0.67143(5) 0.77821(4) 0.01935(19) Uani d . . 1
C C5 0.26975(9) 0.68054(7) 0.61601(5) 0.0159(2) Uani d . . 1
C C6 0.22450(9) 0.66367(6) 0.67766(5) 0.0145(2) Uani d . . 1
H H6 0.1795 0.7033 0.6929 0.017 Uiso calc U R 1
C C7 0.30984(9) 0.64400(6) 0.72352(5) 0.0151(2) Uani d . . 1
C C8 0.36401(11) 0.65119(9) 0.82545(6) 0.0287(3) Uani d . . 1
H H8A 0.364 0.5992 0.83 0.043 Uiso calc U R 1
H H8B 0.3438 0.6734 0.864 0.043 Uiso calc U R 1
H H8C 0.4339 0.6673 0.8142 0.043 Uiso calc U R 1
C C9 0.45194(10) 0.81291(7) 0.66127(6) 0.0240(3) Uani d . . 1
H H9A 0.5057 0.776 0.6649 0.036 Uiso calc U R 1
H H9B 0.4545 0.844 0.6971 0.036 Uiso calc U R 1
H H9C 0.4644 0.8413 0.6246 0.036 Uiso calc U R 1
C C11 0.01397(9) 0.59361(7) 0.63619(5) 0.0160(2) Uani d . . 1
C C12 -0.04661(10) 0.53056(7) 0.63332(5) 0.0173(2) Uani d . . 1
C C13 -0.15466(10) 0.53628(7) 0.62626(6) 0.0194(3) Uani d . . 1
H H13 -0.1951 0.494 0.6235 0.023 Uiso calc U R 1
C C14 -0.20457(10) 0.60170(7) 0.62313(6) 0.0193(3) Uani d . . 1
C C15 -0.14228(10) 0.66226(7) 0.61993(6) 0.0199(3) Uani d . . 1
H H15 -0.1752 0.7071 0.614 0.024 Uiso calc U R 1
C C16 -0.03420(10) 0.66061(7) 0.62497(5) 0.0179(3) Uani d . . 1
C C17 -0.00327(10) 0.45496(7) 0.63678(6) 0.0197(3) Uani d . . 1
H H17 0.0738 0.4585 0.643 0.024 Uiso calc U R 1
C C18 -0.04826(11) 0.41382(8) 0.69077(7) 0.0271(3) Uani d . . 1
H H18A -0.0279 0.4374 0.7288 0.041 Uiso calc U R 1
H H18B -0.0213 0.3649 0.6906 0.041 Uiso calc U R 1
H H18C -0.1244 0.4128 0.6875 0.041 Uiso calc U R 1
C C19 -0.02257(12) 0.41509(8) 0.57667(7) 0.0296(3) Uani d . . 1
H H19A -0.0977 0.4094 0.5701 0.044 Uiso calc U R 1
H H19B 0.0105 0.368 0.5786 0.044 Uiso calc U R 1
H H19C 0.0072 0.4425 0.543 0.044 Uiso calc U R 1
C C20 -0.32215(10) 0.60943(8) 0.62606(6) 0.0229(3) Uani d . . 1
H H20 -0.3442 0.6429 0.593 0.027 Uiso calc U R 1
C C21 -0.35045(11) 0.64366(8) 0.68711(7) 0.0295(3) Uani d . . 1
H H21A -0.3264 0.613 0.7204 0.044 Uiso calc U R 1
H H21B -0.4262 0.6494 0.6895 0.044 Uiso calc U R 1
H H21C -0.3169 0.6904 0.6904 0.044 Uiso calc U R 1
C C22 -0.38166(11) 0.53975(9) 0.61737(8) 0.0342(4) Uani d . . 1
H H22A -0.3627 0.5184 0.5783 0.051 Uiso calc U R 1
H H22B -0.4567 0.5493 0.6179 0.051 Uiso calc U R 1
H H22C -0.3638 0.5067 0.6504 0.051 Uiso calc U R 1
C C23 0.02260(10) 0.73151(7) 0.61599(6) 0.0206(3) Uani d . . 1
H H23 0.0991 0.7215 0.6152 0.025 Uiso calc U R 1
C C24 0.00197(11) 0.78464(7) 0.66768(7) 0.0274(3) Uani d . . 1
H H24A -0.0729 0.7942 0.6702 0.041 Uiso calc U R 1
H H24B 0.0392 0.8292 0.6596 0.041 Uiso calc U R 1
H H24C 0.0265 0.7644 0.7063 0.041 Uiso calc U R 1
C C25 -0.00790(11) 0.76491(8) 0.55466(7) 0.0278(3) Uani d . . 1
H H25A 0.0067 0.731 0.5219 0.042 Uiso calc U R 1
H H25B 0.0325 0.8086 0.5483 0.042 Uiso calc U R 1
H H25C -0.0823 0.7764 0.5547 0.042 Uiso calc U R 1
C C31 0.15156(9) 0.53199(6) 0.73436(5) 0.0144(2) Uani d . . 1
C C32 0.21311(9) 0.46992(6) 0.74371(5) 0.0156(2) Uani d . . 1
C C33 0.22709(10) 0.44600(7) 0.80316(6) 0.0179(3) Uani d . . 1
H H33 0.2704 0.4057 0.8098 0.021 Uiso calc U R 1
C C34 0.18095(10) 0.47807(7) 0.85322(6) 0.0180(3) Uani d . . 1
C C35 0.11604(10) 0.53587(7) 0.84243(6) 0.0178(3) Uani d . . 1
H H35 0.0806 0.5568 0.8758 0.021 Uiso calc U R 1
C C36 0.10073(9) 0.56444(6) 0.78460(6) 0.0157(2) Uani d . . 1
C C37 0.26395(10) 0.42506(7) 0.69401(6) 0.0174(3) Uani d . . 1
H H37 0.2396 0.4438 0.6538 0.021 Uiso calc U R 1
C C38 0.23121(11) 0.34633(7) 0.69835(6) 0.0222(3) Uani d . . 1
H H38A 0.2531 0.3269 0.7378 0.033 Uiso calc U R 1
H H38B 0.2643 0.3192 0.6656 0.033 Uiso calc U R 1
H H38C 0.1553 0.3427 0.6944 0.033 Uiso calc U R 1
C C39 0.38326(10) 0.43076(8) 0.69596(6) 0.0240(3) Uani d . . 1
H H39A 0.4038 0.4809 0.6927 0.036 Uiso calc U R 1
H H39B 0.4129 0.4038 0.662 0.036 Uiso calc U R 1
H H39C 0.4093 0.4112 0.7345 0.036 Uiso calc U R 1
C C40 0.20488(11) 0.44937(7) 0.91646(6) 0.0224(3) Uani d . . 1
H H40 0.2073 0.3962 0.9135 0.027 Uiso calc U R 1
C C41 0.12296(12) 0.46835(8) 0.96376(6) 0.0286(3) Uani d . . 1
H H41A 0.1243 0.5199 0.9713 0.043 Uiso calc U R 1
H H41B 0.138 0.4429 1.0017 0.043 Uiso calc U R 1
H H41C 0.0539 0.4545 0.9487 0.043 Uiso calc U R 1
C C42 0.31292(12) 0.47468(8) 0.93707(6) 0.0297(3) Uani d . . 1
H H42A 0.365 0.4599 0.9072 0.045 Uiso calc U R 1
H H42B 0.3298 0.4535 0.9767 0.045 Uiso calc U R 1
H H42C 0.3131 0.5268 0.9406 0.045 Uiso calc U R 1
C C43 0.02647(9) 0.62790(7) 0.77961(6) 0.0175(3) Uani d . . 1
H H43 0.0354 0.6494 0.7383 0.021 Uiso calc U R 1
C C44 -0.08688(10) 0.60270(8) 0.78487(7) 0.0256(3) Uani d . . 1
H H44A -0.1012 0.5668 0.7535 0.038 Uiso calc U R 1
H H44B -0.1338 0.6434 0.7793 0.038 Uiso calc U R 1
H H44C -0.098 0.5818 0.8252 0.038 Uiso calc U R 1
C C45 0.04796(10) 0.68646(7) 0.82687(6) 0.0224(3) Uani d . . 1
H H45A 0.0307 0.6687 0.8675 0.034 Uiso calc U R 1
H H45B 0.0051 0.7284 0.8176 0.034 Uiso calc U R 1
H H45C 0.1218 0.6997 0.8257 0.034 Uiso calc U R 1
C C51 0.31696(10) 0.72722(7) 0.45127(6) 0.0178(3) Uani d . . 1
C C52 0.23585(11) 0.77559(7) 0.45675(6) 0.0217(3) Uani d . . 1
F F52 0.21762(7) 0.80827(4) 0.51046(4) 0.02994(19) Uani d . . 1
C C53 0.16788(11) 0.79305(8) 0.40995(7) 0.0270(3) Uani d . . 1
F F53 0.08889(7) 0.83895(5) 0.41918(4) 0.0410(2) Uani d . . 1
C C54 0.18045(11) 0.76224(8) 0.35369(6) 0.0269(3) Uani d . . 1
F F54 0.11433(7) 0.77760(5) 0.30776(4) 0.0394(2) Uani d . . 1
C C55 0.26115(11) 0.71530(8) 0.34492(6) 0.0241(3) Uani d . . 1
F F55 0.27539(7) 0.68575(5) 0.28962(4) 0.0345(2) Uani d . . 1
C C56 0.32564(10) 0.69835(7) 0.39322(6) 0.0198(3) Uani d . . 1
F F56 0.40100(6) 0.64962(4) 0.38181(3) 0.02639(18) Uani d . . 1
C C61 0.51601(10) 0.70334(7) 0.48576(5) 0.0167(2) Uani d . . 1
C C62 0.58205(11) 0.64599(7) 0.47531(6) 0.0194(3) Uani d . . 1
F F62 0.54576(7) 0.57844(4) 0.47602(4) 0.02825(18) Uani d . . 1
C C63 0.68740(10) 0.65322(7) 0.46389(6) 0.0209(3) Uani d . . 1
F F63 0.74836(7) 0.59530(4) 0.45662(4) 0.03053(19) Uani d . . 1
C C64 0.73125(10) 0.71969(8) 0.46001(6) 0.0212(3) Uani d . . 1
F F64 0.83292(6) 0.72728(5) 0.44703(4) 0.02919(19) Uani d . . 1
C C65 0.66898(10) 0.77873(7) 0.46821(6) 0.0208(3) Uani d . . 1
F F65 0.71020(6) 0.84455(4) 0.46305(4) 0.03067(19) Uani d . . 1
C C66 0.56469(10) 0.76932(7) 0.48081(6) 0.0179(3) Uani d . . 1
F F66 0.50862(6) 0.83002(4) 0.48700(4) 0.02335(17) Uani d . . 1

loop_
_atom_site_aniso_label
_atom_site_aniso_U_11
_atom_site_aniso_U_22
_atom_site_aniso_U_33
_atom_site_aniso_U_12
_atom_site_aniso_U_13
_atom_site_aniso_U_23
B1 0.0226(7) 0.0150(7) 0.0129(6) 0.0006(5) 0.0041(5) -0.0011(5)
C1 0.0206(6) 0.0136(6) 0.0134(6) -0.0009(5) 0.0028(5) -0.0008(5)
O1 0.0248(4) 0.0147(4) 0.0142(4) -0.0035(3) 0.0061(3) -0.0012(3)
P1 0.01495(14) 0.01257(15) 0.01217(15) -0.00086(11) 0.00064(11) 0.00016(11)
C2 0.0218(6) 0.0127(6) 0.0135(6) -0.0012(5) 0.0011(5) 0.0000(5)
O2 0.0255(5) 0.0185(4) 0.0161(4) -0.0061(4) 0.0041(3) -0.0051(4)
C3 0.0242(6) 0.0147(6) 0.0152(6) -0.0002(5) 0.0048(5) -0.0017(5)
O3 0.0174(4) 0.0261(5) 0.0235(5) 0.0034(4) 0.0006(4) -0.0017(4)
C4 0.0206(6) 0.0143(6) 0.0127(6) 0.0009(5) 0.0021(5) -0.0011(5)
O4 0.0207(4) 0.0238(5) 0.0135(4) 0.0009(4) -0.0018(3) -0.0016(4)
C5 0.0206(6) 0.0155(6) 0.0116(6) -0.0002(5) 0.0021(4) -0.0010(5)
C6 0.0165(6) 0.0132(6) 0.0140(6) -0.0010(4) 0.0011(4) -0.0010(5)
C7 0.0163(6) 0.0135(6) 0.0154(6) -0.0037(5) 0.0018(5) 0.0005(5)
C8 0.0279(7) 0.0399(9) 0.0183(7) 0.0017(6) -0.0079(5) -0.0006(6)
C9 0.0235(6) 0.0233(7) 0.0251(7) -0.0033(5) -0.0016(5) -0.0051(5)
C11 0.0169(6) 0.0180(6) 0.0131(6) -0.0005(5) -0.0004(4) -0.0009(5)
C12 0.0196(6) 0.0188(6) 0.0137(6) -0.0009(5) 0.0001(5) -0.0011(5)
C13 0.0192(6) 0.0209(6) 0.0182(6) -0.0032(5) -0.0013(5) -0.0017(5)
C14 0.0188(6) 0.0247(7) 0.0146(6) 0.0003(5) -0.0018(5) -0.0014(5)
C15 0.0213(6) 0.0190(6) 0.0193(6) 0.0035(5) -0.0017(5) 0.0002(5)
C16 0.0208(6) 0.0188(6) 0.0140(6) -0.0001(5) -0.0010(5) -0.0010(5)
C17 0.0184(6) 0.0155(6) 0.0251(7) -0.0027(5) -0.0018(5) -0.0015(5)
C18 0.0242(7) 0.0219(7) 0.0352(8) -0.0035(5) 0.0002(6) 0.0072(6)
C19 0.0305(7) 0.0243(7) 0.0341(8) 0.0023(6) -0.0054(6) -0.0102(6)
C20 0.0185(6) 0.0278(7) 0.0223(7) 0.0015(5) -0.0027(5) 0.0008(6)
C21 0.0225(7) 0.0358(8) 0.0301(8) 0.0015(6) 0.0044(6) -0.0009(6)
C22 0.0196(7) 0.0368(9) 0.0462(9) -0.0025(6) -0.0051(6) -0.0054(7)
C23 0.0214(6) 0.0174(6) 0.0231(7) 0.0006(5) -0.0040(5) 0.0024(5)
C24 0.0314(7) 0.0177(7) 0.0329(8) 0.0003(5) -0.0047(6) -0.0016(6)
C25 0.0280(7) 0.0258(7) 0.0296(8) -0.0017(6) -0.0053(6) 0.0086(6)
C31 0.0151(5) 0.0148(6) 0.0133(6) -0.0029(4) 0.0003(4) 0.0008(5)
C32 0.0165(6) 0.0143(6) 0.0160(6) -0.0025(4) 0.0016(4) 0.0001(5)
C33 0.0208(6) 0.0145(6) 0.0185(6) 0.0000(5) 0.0001(5) 0.0016(5)
C34 0.0225(6) 0.0159(6) 0.0157(6) -0.0046(5) 0.0004(5) 0.0012(5)
C35 0.0211(6) 0.0173(6) 0.0150(6) -0.0028(5) 0.0040(5) -0.0011(5)
C36 0.0160(6) 0.0143(6) 0.0168(6) -0.0031(5) 0.0012(4) -0.0010(5)
C37 0.0214(6) 0.0156(6) 0.0152(6) 0.0022(5) 0.0032(5) 0.0009(5)
C38 0.0312(7) 0.0154(6) 0.0201(6) 0.0013(5) 0.0046(5) -0.0003(5)
C39 0.0217(7) 0.0248(7) 0.0256(7) 0.0039(5) 0.0053(5) 0.0002(6)
C40 0.0342(7) 0.0168(6) 0.0162(6) -0.0009(5) -0.0009(5) 0.0021(5)
C41 0.0420(8) 0.0276(7) 0.0164(6) -0.0027(6) 0.0046(6) 0.0045(6)
C42 0.0359(8) 0.0328(8) 0.0205(7) -0.0005(6) -0.0055(6) 0.0048(6)
C43 0.0187(6) 0.0190(6) 0.0148(6) 0.0020(5) 0.0027(5) -0.0008(5)
C44 0.0185(6) 0.0316(8) 0.0268(7) 0.0017(5) 0.0013(5) -0.0056(6)
C45 0.0244(6) 0.0195(7) 0.0233(7) 0.0034(5) 0.0016(5) -0.0039(5)
C51 0.0217(6) 0.0144(6) 0.0173(6) -0.0040(5) 0.0042(5) 0.0010(5)
C52 0.0279(7) 0.0191(6) 0.0180(6) 0.0000(5) 0.0040(5) -0.0001(5)
F52 0.0372(5) 0.0291(4) 0.0235(4) 0.0129(4) 0.0017(3) -0.0062(3)
C53 0.0266(7) 0.0258(7) 0.0285(7) 0.0057(6) 0.0025(6) 0.0053(6)
F53 0.0413(5) 0.0442(6) 0.0376(5) 0.0228(4) -0.0011(4) 0.0051(4)
C54 0.0264(7) 0.0331(8) 0.0211(7) -0.0020(6) -0.0033(5) 0.0086(6)
F54 0.0366(5) 0.0557(6) 0.0258(4) 0.0051(4) -0.0084(4) 0.0105(4)
C55 0.0263(7) 0.0307(7) 0.0154(6) -0.0076(6) 0.0027(5) -0.0007(5)
F55 0.0360(5) 0.0517(6) 0.0157(4) -0.0039(4) 0.0003(3) -0.0069(4)
C56 0.0207(6) 0.0199(6) 0.0190(6) -0.0026(5) 0.0043(5) -0.0002(5)
F56 0.0282(4) 0.0301(4) 0.0209(4) 0.0047(3) 0.0033(3) -0.0081(3)
C61 0.0228(6) 0.0172(6) 0.0099(5) 0.0002(5) 0.0015(5) 0.0004(5)
C62 0.0299(7) 0.0150(6) 0.0133(6) 0.0001(5) 0.0034(5) -0.0002(5)
F62 0.0384(5) 0.0137(4) 0.0327(4) 0.0002(3) 0.0132(4) -0.0024(3)
C63 0.0266(7) 0.0220(7) 0.0140(6) 0.0101(5) 0.0017(5) -0.0024(5)
F63 0.0346(4) 0.0261(4) 0.0310(4) 0.0147(3) 0.0063(3) -0.0029(3)
C64 0.0179(6) 0.0307(7) 0.0150(6) 0.0027(5) 0.0010(5) -0.0024(5)
F64 0.0174(4) 0.0399(5) 0.0303(4) 0.0016(3) 0.0022(3) -0.0058(4)
C65 0.0247(6) 0.0186(6) 0.0189(6) -0.0029(5) 0.0016(5) -0.0006(5)
F65 0.0270(4) 0.0220(4) 0.0431(5) -0.0070(3) 0.0098(4) -0.0022(4)
C66 0.0229(6) 0.0162(6) 0.0146(6) 0.0038(5) 0.0025(5) 0.0003(5)
F66 0.0251(4) 0.0146(4) 0.0305(4) 0.0032(3) 0.0090(3) 0.0028(3)

loop_
_atom_type_symbol
_atom_type_description
_atom_type_scat_dispersion_real
_atom_type_scat_dispersion_imag
_atom_type_scat_source
C C 0.0181 0.0091 'International Tables Vol C Tables 4.2.6.8 and 6.1.1.4'
H H 0.0000 0.0000 'International Tables Vol C Tables 4.2.6.8 and 6.1.1.4'
B B 0.0090 0.0039 'International Tables Vol C Tables 4.2.6.8 and 6.1.1.4'
O O 0.0492 0.0322 'International Tables Vol C Tables 4.2.6.8 and 6.1.1.4'
F F 0.0727 0.0534 'International Tables Vol C Tables 4.2.6.8 and 6.1.1.4'
P P 0.2955 0.4335 'International Tables Vol C Tables 4.2.6.8 and 6.1.1.4'

loop_
_geom_angle_atom_site_label_1
_geom_angle_atom_site_label_2
_geom_angle_atom_site_label_3
_geom_angle
O1 B1 C3 109.88(10)
O1 B1 C61 102.08(10)
C3 B1 C61 115.14(10)
O1 B1 C51 110.77(10)
C3 B1 C51 108.97(10)
C61 B1 C51 109.85(10)
C2 C1 P1 103.97(8)
C2 C1 H1A 111.0
P1 C1 H1A 111.0
C2 C1 H1B 111.0
P1 C1 H1B 111.0
H1A C1 H1B 109.0
C4 O1 B1 120.47(10)
C1 P1 C31 120.70(6)
C1 P1 C11 109.45(6)
C31 P1 C11 110.76(5)
C1 P1 C6 93.43(5)
C31 P1 C6 105.00(5)
C11 P1 C6 116.77(6)
C5 C2 C3 109.36(10)
C5 C2 C1 105.80(10)
C3 C2 C1 111.45(10)
C5 C2 H2 110.0
C3 C2 H2 110.0
C1 C2 H2 110.0
C4 O2 C9 115.93(10)
C2 C3 B1 110.68(10)
C2 C3 H3A 109.5
B1 C3 H3A 109.5
C2 C3 H3B 109.5
B1 C3 H3B 109.5
H3A C3 H3B 108.1
O1 C4 C5 126.77(11)
O1 C4 O2 114.97(10)
C5 C4 O2 118.25(11)
C7 O4 C8 114.83(10)
C4 C5 C6 120.49(11)
C4 C5 C2 121.17(11)
C6 C5 C2 117.15(10)
C5 C6 C7 111.36(10)
C5 C6 P1 102.70(8)
C7 C6 P1 107.04(8)
C5 C6 H6 111.8
C7 C6 H6 111.8
P1 C6 H6 111.8
O3 C7 O4 124.57(11)
O3 C7 C6 124.07(11)
O4 C7 C6 111.36(10)
O4 C8 H8A 109.5
O4 C8 H8B 109.5
H8A C8 H8B 109.5
O4 C8 H8C 109.5
H8A C8 H8C 109.5
H8B C8 H8C 109.5
O2 C9 H9A 109.5
O2 C9 H9B 109.5
H9A C9 H9B 109.5
O2 C9 H9C 109.5
H9A C9 H9C 109.5
H9B C9 H9C 109.5
C12 C11 C16 119.45(11)
C12 C11 P1 115.31(9)
C16 C11 P1 124.91(9)
C13 C12 C11 119.00(12)
C13 C12 C17 115.99(11)
C11 C12 C17 125.00(11)
C14 C13 C12 122.10(12)
C14 C13 H13 118.9
C12 C13 H13 118.9
C13 C14 C15 117.34(11)
C13 C14 C20 122.84(12)
C15 C14 C20 119.76(12)
C14 C15 C16 123.45(12)
C14 C15 H15 118.3
C16 C15 H15 118.3
C15 C16 C11 117.79(11)
C15 C16 C23 116.50(11)
C11 C16 C23 125.68(11)
C12 C17 C18 111.59(11)
C12 C17 C19 110.60(11)
C18 C17 C19 111.21(11)
C12 C17 H17 107.7
C18 C17 H17 107.7
C19 C17 H17 107.7
C17 C18 H18A 109.5
C17 C18 H18B 109.5
H18A C18 H18B 109.5
C17 C18 H18C 109.5
H18A C18 H18C 109.5
H18B C18 H18C 109.5
C17 C19 H19A 109.5
C17 C19 H19B 109.5
H19A C19 H19B 109.5
C17 C19 H19C 109.5
H19A C19 H19C 109.5
H19B C19 H19C 109.5
C14 C20 C22 114.23(12)
C14 C20 C21 108.50(11)
C22 C20 C21 110.33(12)
C14 C20 H20 107.9
C22 C20 H20 107.9
C21 C20 H20 107.9
C20 C21 H21A 109.5
C20 C21 H21B 109.5
H21A C21 H21B 109.5
C20 C21 H21C 109.5
H21A C21 H21C 109.5
H21B C21 H21C 109.5
C20 C22 H22A 109.5
C20 C22 H22B 109.5
H22A C22 H22B 109.5
C20 C22 H22C 109.5
H22A C22 H22C 109.5
H22B C22 H22C 109.5
C16 C23 C24 112.59(11)
C16 C23 C25 110.37(11)
C24 C23 C25 109.95(11)
C16 C23 H23 107.9
C24 C23 H23 107.9
C25 C23 H23 107.9
C23 C24 H24A 109.5
C23 C24 H24B 109.5
H24A C24 H24B 109.5
C23 C24 H24C 109.5
H24A C24 H24C 109.5
H24B C24 H24C 109.5
C23 C25 H25A 109.5
C23 C25 H25B 109.5
H25A C25 H25B 109.5
C23 C25 H25C 109.5
H25A C25 H25C 109.5
H25B C25 H25C 109.5
C32 C31 C36 119.66(11)
C32 C31 P1 123.46(9)
C36 C31 P1 116.26(9)
C33 C32 C31 117.94(11)
C33 C32 C37 116.14(11)
C31 C32 C37 125.91(11)
C34 C33 C32 123.41(12)
C34 C33 H33 118.3
C32 C33 H33 118.3
C35 C34 C33 117.44(11)
C35 C34 C40 123.46(11)
C33 C34 C40 119.09(11)
C34 C35 C36 122.60(11)
C34 C35 H35 118.7
C36 C35 H35 118.7
C35 C36 C31 118.76(11)
C35 C36 C43 116.76(11)
C31 C36 C43 124.45(11)
C32 C37 C39 111.80(10)
C32 C37 C38 111.48(10)
C39 C37 C38 109.75(11)
C32 C37 H37 107.9
C39 C37 H37 107.9
C38 C37 H37 107.9
C37 C38 H38A 109.5
C37 C38 H38B 109.5
H38A C38 H38B 109.5
C37 C38 H38C 109.5
H38A C38 H38C 109.5
H38B C38 H38C 109.5
C37 C39 H39A 109.5
C37 C39 H39B 109.5
H39A C39 H39B 109.5
C37 C39 H39C 109.5
H39A C39 H39C 109.5
H39B C39 H39C 109.5
C34 C40 C41 113.84(11)
C34 C40 C42 109.83(11)
C41 C40 C42 110.64(12)
C34 C40 H40 107.4
C41 C40 H40 107.4
C42 C40 H40 107.4
C40 C41 H41A 109.5
C40 C41 H41B 109.5
H41A C41 H41B 109.5
C40 C41 H41C 109.5
H41A C41 H41C 109.5
H41B C41 H41C 109.5
C40 C42 H42A 109.5
C40 C42 H42B 109.5
H42A C42 H42B 109.5
C40 C42 H42C 109.5
H42A C42 H42C 109.5
H42B C42 H42C 109.5
C36 C43 C44 110.27(11)
C36 C43 C45 113.45(10)
C44 C43 C45 109.65(10)
C36 C43 H43 107.8
C44 C43 H43 107.8
C45 C43 H43 107.8
C43 C44 H44A 109.5
C43 C44 H44B 109.5
H44A C44 H44B 109.5
C43 C44 H44C 109.5
H44A C44 H44C 109.5
H44B C44 H44C 109.5
C43 C45 H45A 109.5
C43 C45 H45B 109.5
H45A C45 H45B 109.5
C43 C45 H45C 109.5
H45A C45 H45C 109.5
H45B C45 H45C 109.5
C52 C51 C56 113.44(12)
C52 C51 B1 126.11(11)
C56 C51 B1 120.27(11)
F52 C52 C53 115.51(12)
F52 C52 C51 120.38(12)
C53 C52 C51 124.10(12)
F53 C53 C54 119.73(13)
F53 C53 C52 120.76(13)
C54 C53 C52 119.51(13)
F54 C54 C55 120.30(13)
F54 C54 C53 120.54(13)
C55 C54 C53 119.16(13)
F55 C55 C54 119.68(12)
F55 C55 C56 121.02(13)
C54 C55 C56 119.30(12)
F56 C56 C55 116.03(11)
F56 C56 C51 119.51(11)
C55 C56 C51 124.46(12)
C62 C61 C66 113.62(11)
C62 C61 B1 126.32(11)
C66 C61 B1 119.93(11)
F62 C62 C63 115.58(11)
F62 C62 C61 120.89(12)
C63 C62 C61 123.53(12)
F63 C63 C64 119.08(12)
F63 C63 C62 120.75(12)
C64 C63 C62 120.18(12)
F64 C64 C63 120.59(12)
F64 C64 C65 120.46(12)
C63 C64 C65 118.93(12)
F65 C65 C64 119.76(12)
F65 C65 C66 121.05(12)
C64 C65 C66 119.19(12)
F66 C66 C65 115.45(11)
F66 C66 C61 120.04(11)
C65 C66 C61 124.50(12)

loop_
_geom_bond_atom_site_label_1
_geom_bond_atom_site_label_2
_geom_bond_distance
B1 O1 1.5189(16)
B1 C3 1.6302(18)
B1 C61 1.6491(18)
B1 C51 1.6497(19)
C1 C2 1.5462(16)
C1 P1 1.8193(12)
C1 H1A 0.99
C1 H1B 0.99
O1 C4 1.3166(15)
P1 C31 1.8305(12)
P1 C11 1.8306(12)
P1 C6 1.8528(12)
C2 C5 1.5123(16)
C2 C3 1.5372(16)
C2 H2 1.0
O2 C4 1.3652(15)
O2 C9 1.4348(16)
C3 H3A 0.99
C3 H3B 0.99
O3 C7 1.2019(15)
C4 C5 1.3359(18)
O4 C7 1.3329(15)
O4 C8 1.4520(16)
C5 C6 1.5111(16)
C6 C7 1.5306(16)
C6 H6 1.0
C8 H8A 0.98
C8 H8B 0.98
C8 H8C 0.98
C9 H9A 0.98
C9 H9B 0.98
C9 H9C 0.98
C11 C12 1.4164(17)
C11 C16 1.4212(18)
C12 C13 1.3994(18)
C12 C17 1.5246(17)
C13 C14 1.3855(19)
C13 H13 0.95
C14 C15 1.3909(19)
C14 C20 1.5183(17)
C15 C16 1.3920(18)
C15 H15 0.95
C16 C23 1.5296(18)
C17 C18 1.5314(19)
C17 C19 1.5375(19)
C17 H17 1.0
C18 H18A 0.98
C18 H18B 0.98
C18 H18C 0.98
C19 H19A 0.98
C19 H19B 0.98
C19 H19C 0.98
C20 C22 1.525(2)
C20 C21 1.533(2)
C20 H20 1.0
C21 H21A 0.98
C21 H21B 0.98
C21 H21C 0.98
C22 H22A 0.98
C22 H22B 0.98
C22 H22C 0.98
C23 C24 1.5355(19)
C23 C25 1.5360(18)
C23 H23 1.0
C24 H24A 0.98
C24 H24B 0.98
C24 H24C 0.98
C25 H25A 0.98
C25 H25B 0.98
C25 H25C 0.98
C31 C32 1.4212(17)
C31 C36 1.4227(17)
C32 C33 1.3928(17)
C32 C37 1.5281(17)
C33 C34 1.3896(18)
C33 H33 0.95
C34 C35 1.3869(18)
C34 C40 1.5211(17)
C35 C36 1.3928(17)
C35 H35 0.95
C36 C43 1.5283(17)
C37 C39 1.5361(17)
C37 C38 1.5380(17)
C37 H37 1.0
C38 H38A 0.98
C38 H38B 0.98
C38 H38C 0.98
C39 H39A 0.98
C39 H39B 0.98
C39 H39C 0.98
C40 C41 1.5251(19)
C40 C42 1.533(2)
C40 H40 1.0
C41 H41A 0.98
C41 H41B 0.98
C41 H41C 0.98
C42 H42A 0.98
C42 H42B 0.98
C42 H42C 0.98
C43 C44 1.5351(17)
C43 C45 1.5360(18)
C43 H43 1.0
C44 H44A 0.98
C44 H44B 0.98
C44 H44C 0.98
C45 H45A 0.98
C45 H45B 0.98
C45 H45C 0.98
C51 C52 1.3868(19)
C51 C56 1.3915(18)
C52 F52 1.3521(15)
C52 C53 1.385(2)
C53 F53 1.3463(16)
C53 C54 1.376(2)
C54 F54 1.3473(16)
C54 C55 1.374(2)
C55 F55 1.3497(16)
C55 C56 1.3804(19)
C56 F56 1.3553(15)
C61 C62 1.3893(18)
C61 C66 1.3906(18)
C62 F62 1.3497(15)
C62 C63 1.3837(19)
C63 F63 1.3487(15)
C63 C64 1.370(2)
C64 F64 1.3452(15)
C64 C65 1.3780(19)
C65 F65 1.3478(15)
C65 C66 1.3802(19)
C66 F66 1.3539(14)

loop_
_geom_torsion_atom_site_label_1
_geom_torsion_atom_site_label_2
_geom_torsion_atom_site_label_3
_geom_torsion_atom_site_label_4
_geom_torsion
C3 B1 O1 C4 -17.00(15)
C61 B1 O1 C4 -139.64(11)
C51 B1 O1 C4 103.45(12)
C2 C1 P1 C31 -148.57(8)
C2 C1 P1 C11 81.12(9)
C2 C1 P1 C6 -38.86(8)
P1 C1 C2 C5 38.27(11)
P1 C1 C2 C3 157.05(8)
C5 C2 C3 B1 -50.48(13)
C1 C2 C3 B1 -167.11(10)
O1 B1 C3 C2 46.52(14)
C61 B1 C3 C2 161.07(10)
C51 B1 C3 C2 -75.02(12)
B1 O1 C4 C5 -9.52(19)
B1 O1 C4 O2 171.82(10)
C9 O2 C4 O1 -30.13(15)
C9 O2 C4 C5 151.08(12)
O1 C4 C5 C6 171.92(11)
O2 C4 C5 C6 -9.45(18)
O1 C4 C5 C2 4.8(2)
O2 C4 C5 C2 -176.59(11)
C3 C2 C5 C4 27.20(16)
C1 C2 C5 C4 147.35(12)
C3 C2 C5 C6 -140.35(11)
C1 C2 C5 C6 -20.21(14)
C4 C5 C6 C7 -60.90(15)
C2 C5 C6 C7 106.74(12)
C4 C5 C6 P1 -175.15(10)
C2 C5 C6 P1 -7.51(12)
C1 P1 C6 C5 26.75(8)
C31 P1 C6 C5 149.82(8)
C11 P1 C6 C5 -87.07(9)
C1 P1 C6 C7 -90.61(8)
C31 P1 C6 C7 32.46(9)
C11 P1 C6 C7 155.57(8)
C8 O4 C7 O3 -3.76(17)
C8 O4 C7 C6 175.98(10)
C5 C6 C7 O3 -39.60(16)
P1 C6 C7 O3 71.91(13)
C5 C6 C7 O4 140.65(10)
P1 C6 C7 O4 -107.83(9)
C1 P1 C11 C12 84.03(10)
C31 P1 C11 C12 -51.45(11)
C6 P1 C11 C12 -171.54(9)
C1 P1 C11 C16 -102.73(11)
C31 P1 C11 C16 121.79(11)
C6 P1 C11 C16 1.70(13)
C16 C11 C12 C13 -7.11(17)
P1 C11 C12 C13 166.53(9)
C16 C11 C12 C17 172.31(12)
P1 C11 C12 C17 -14.05(16)
C11 C12 C13 C14 -1.25(19)
C17 C12 C13 C14 179.28(12)
C12 C13 C14 C15 7.53(19)
C12 C13 C14 C20 -169.51(12)
C13 C14 C15 C16 -5.70(19)
C20 C14 C15 C16 171.44(12)
C14 C15 C16 C11 -2.39(19)
C14 C15 C16 C23 175.88(12)
C12 C11 C16 C15 8.80(17)
P1 C11 C16 C15 -164.19(10)
C12 C11 C16 C23 -169.30(11)
P1 C11 C16 C23 17.72(18)
C13 C12 C17 C18 -60.29(15)
C11 C12 C17 C18 120.28(13)
C13 C12 C17 C19 64.08(15)
C11 C12 C17 C19 -115.35(13)
C13 C14 C20 C22 -13.98(18)
C15 C14 C20 C22 169.05(12)
C13 C14 C20 C21 109.55(14)
C15 C14 C20 C21 -67.42(16)
C15 C16 C23 C24 68.52(15)
C11 C16 C23 C24 -113.37(14)
C15 C16 C23 C25 -54.77(15)
C11 C16 C23 C25 123.35(13)
C1 P1 C31 C32 -2.37(12)
C11 P1 C31 C32 127.37(10)
C6 P1 C31 C32 -105.74(10)
C1 P1 C31 C36 168.54(8)
C11 P1 C31 C36 -61.72(10)
C6 P1 C31 C36 65.17(10)
C36 C31 C32 C33 -4.39(17)
P1 C31 C32 C33 166.23(9)
C36 C31 C32 C37 173.91(11)
P1 C31 C32 C37 -15.47(17)
C31 C32 C33 C34 2.47(18)
C37 C32 C33 C34 -176.00(11)
C32 C33 C34 C35 1.46(19)
C32 C33 C34 C40 -177.61(11)
C33 C34 C35 C36 -3.57(18)
C40 C34 C35 C36 175.45(12)
C34 C35 C36 C31 1.64(18)
C34 C35 C36 C43 179.66(11)
C32 C31 C36 C35 2.46(17)
P1 C31 C36 C35 -168.83(9)
C32 C31 C36 C43 -175.41(11)
P1 C31 C36 C43 13.31(15)
C33 C32 C37 C39 -69.56(14)
C31 C32 C37 C39 112.11(13)
C33 C32 C37 C38 53.70(15)
C31 C32 C37 C38 -124.63(13)
C35 C34 C40 C41 22.62(18)
C33 C34 C40 C41 -158.37(12)
C35 C34 C40 C42 -102.06(14)
C33 C34 C40 C42 76.95(15)
C35 C36 C43 C44 -75.23(14)
C31 C36 C43 C44 102.68(13)
C35 C36 C43 C45 48.21(15)
C31 C36 C43 C45 -133.89(12)
O1 B1 C51 C52 -20.22(17)
C3 B1 C51 C52 100.77(14)
C61 B1 C51 C52 -132.23(13)
O1 B1 C51 C56 164.90(11)
C3 B1 C51 C56 -74.11(14)
C61 B1 C51 C56 52.89(15)
C56 C51 C52 F52 -179.88(11)
B1 C51 C52 F52 4.9(2)
C56 C51 C52 C53 1.31(19)
B1 C51 C52 C53 -173.87(13)
F52 C52 C53 F53 -0.9(2)
C51 C52 C53 F53 177.97(13)
F52 C52 C53 C54 -179.89(12)
C51 C52 C53 C54 -1.0(2)
F53 C53 C54 F54 0.0(2)
C52 C53 C54 F54 178.98(13)
F53 C53 C54 C55 -179.77(13)
C52 C53 C54 C55 -0.8(2)
F54 C54 C55 F55 1.5(2)
C53 C54 C55 F55 -178.79(13)
F54 C54 C55 C56 -177.63(12)
C53 C54 C55 C56 2.1(2)
F55 C55 C56 F56 -1.58(18)
C54 C55 C56 F56 177.51(12)
F55 C55 C56 C51 179.06(12)
C54 C55 C56 C51 -1.8(2)
C52 C51 C56 F56 -179.20(11)
B1 C51 C56 F56 -3.71(17)
C52 C51 C56 C55 0.14(19)
B1 C51 C56 C55 175.64(12)
O1 B1 C61 C62 130.24(12)
C3 B1 C61 C62 11.26(17)
C51 B1 C61 C62 -112.20(13)
O1 B1 C61 C66 -45.40(14)
C3 B1 C61 C66 -164.38(11)
C51 B1 C61 C66 72.17(14)
C66 C61 C62 F62 -177.35(11)
B1 C61 C62 F62 6.78(19)
C66 C61 C62 C63 2.90(18)
B1 C61 C62 C63 -172.97(12)
F62 C62 C63 F63 -2.57(18)
C61 C62 C63 F63 177.19(11)
F62 C62 C63 C64 177.64(11)
C61 C62 C63 C64 -2.6(2)
F63 C63 C64 F64 2.31(18)
C62 C63 C64 F64 -177.90(11)
F63 C63 C64 C65 -179.21(11)
C62 C63 C64 C65 0.58(19)
F64 C64 C65 F65 0.13(19)
C63 C64 C65 F65 -178.34(12)
F64 C64 C65 C66 179.28(11)
C63 C64 C65 C66 0.81(19)
F65 C65 C66 F66 0.41(18)
C64 C65 C66 F66 -178.73(11)
F65 C65 C66 C61 178.81(11)
C64 C65 C66 C61 -0.3(2)
C62 C61 C66 F66 176.88(11)
B1 C61 C66 F66 -6.96(17)
C62 C61 C66 C65 -1.45(18)
B1 C61 C66 C65 174.71(12)

loop_
_platon_squeeze_void_nr
_platon_squeeze_void_average_x
_platon_squeeze_void_average_y
_platon_squeeze_void_average_z
_platon_squeeze_void_volume
_platon_squeeze_void_count_electrons
_platon_squeeze_void_content
1 0.187 0.050 0.365 194 43 ' '
2 -0.192 -0.052 0.638 190 43 ' '
3 0.313 0.550 0.134 195 43 ' '
4 0.692 0.448 0.862 190 43 ' '
